data_8102588
loop_
_publ_author_name
'Xun Li'
'Aiting Zheng'

_publ_section_title
;
 Crystal structure of
 spiro-[2.3'']oxindole-spiro[3.3']-5'-(4-methylsulfanylphenylmethylidene)-1'-benzyl-4'(1H)-pyridinone-4-(4-methylsulfanylphenyl)hexahydro-1H-pyrrolizine
 --- dichloromethane, C40H39N3O2S2 &#x00B7; CH2Cl2
;
_journal_issue 4
_journal_name_full 'Zeitschrift f\"ur Kristallographie - New Crystal Structures'
_journal_page_first 702
_journal_volume 224
_journal_year 2009
_chemical_formula_moiety 'C41 H41 Cl2 N3 O2 S2'
_chemical_formula_sum 'C41 H41 Cl2 N3 O2 S2'
_chemical_formula_weight 742.79
_space_group_IT_number 2
_symmetry_cell_setting triclinic
_symmetry_space_group_name_Hall '-P 1'
_symmetry_space_group_name_H-M 'P -1'
_atom_sites_solution_hydrogens geom
_atom_sites_solution_primary direct
_atom_sites_solution_secondary difmap
_audit_creation_method SHELXL-97
_audit_update_record
;
2009-10-12 # Formatted by publCIF
;
_cell_angle_alpha 70.299(9)
_cell_angle_beta 77.356(10)
_cell_angle_gamma 71.996(9)
_cell_formula_units_Z 2
_cell_length_a 9.1853(9)
_cell_length_b 12.8463(12)
_cell_length_c 17.5594(16)
_cell_measurement_reflns_used 5377
_cell_measurement_temperature 113(2)
_cell_measurement_theta_max 27.9
_cell_measurement_theta_min 1.8
_cell_volume 1839.9(3)
_computing_cell_refinement CrystalClear
_computing_data_collection 'CrystalClear(Rigaku/MSC Inc., 2005)'
_computing_data_reduction CrystalClear
_computing_publication_material 'CrystalStructure 3.7.0'
_computing_structure_refinement 'SHELXL-97 (Sheldrick, 1997)'
_computing_structure_solution 'SHELXS-97 (Sheldrick, 1990)'
_diffrn_ambient_temperature 113(2)
_diffrn_detector_area_resol_mean 7.31
_diffrn_measured_fraction_theta_full 0.995
_diffrn_measured_fraction_theta_max 0.982
_diffrn_measurement_device_type 'Rigaku Saturn CCD area detector'
_diffrn_measurement_method '\w and \f scans'
_diffrn_radiation_monochromator confocal
_diffrn_radiation_source 'rotating anode'
_diffrn_radiation_type MoK\a
_diffrn_radiation_wavelength 0.71070
_diffrn_reflns_av_R_equivalents 0.0490
_diffrn_reflns_av_sigmaI/netI 0.0942
_diffrn_reflns_limit_h_max 12
_diffrn_reflns_limit_h_min -12
_diffrn_reflns_limit_k_max 16
_diffrn_reflns_limit_k_min -16
_diffrn_reflns_limit_l_max 23
_diffrn_reflns_limit_l_min -16
_diffrn_reflns_number 18478
_diffrn_reflns_theta_full 25.00
_diffrn_reflns_theta_max 27.91
_diffrn_reflns_theta_min 1.74
_diffrn_standards_decay_% 0
_diffrn_standards_interval_count 0
_diffrn_standards_interval_time 0
_diffrn_standards_number 0
_exptl_absorpt_coefficient_mu 0.331
_exptl_absorpt_correction_T_max 0.9677
_exptl_absorpt_correction_T_min 0.9249
_exptl_absorpt_correction_type multi-scan
_exptl_absorpt_process_details CrystalClear
_exptl_crystal_colour colorless
_exptl_crystal_density_diffrn 1.341
_exptl_crystal_density_method 'not measured'
_exptl_crystal_description chip
_exptl_crystal_F_000 780
_exptl_crystal_size_max 0.24
_exptl_crystal_size_mid 0.20
_exptl_crystal_size_min 0.10
_refine_diff_density_max 0.315
_refine_diff_density_min -0.379
_refine_diff_density_rms 0.058
_refine_ls_extinction_coef 0.0140(9)
_refine_ls_extinction_expression Fc^*^=kFc[1+0.001xFc^2^\l^3^/sin(2\q)]^-1/4^
_refine_ls_extinction_method SHELXL
_refine_ls_goodness_of_fit_ref 0.953
_refine_ls_hydrogen_treatment mixed
_refine_ls_matrix_type full
_refine_ls_number_parameters 480
_refine_ls_number_reflns 8642
_refine_ls_number_restraints 6
_refine_ls_restrained_S_all 0.958
_refine_ls_R_factor_all 0.0748
_refine_ls_R_factor_gt 0.0438
_refine_ls_shift/su_max 0.001
_refine_ls_shift/su_mean 0.000
_refine_ls_structure_factor_coef Fsqd
_refine_ls_weighting_details 'calc w=1/[\s^2^(Fo^2^)+(0.0349P)^2^+0.0000P] where P=(Fo^2^+2Fc^2^)/3'
_refine_ls_weighting_scheme calc
_refine_ls_wR_factor_gt 0.0873
_refine_ls_wR_factor_ref 0.0974
_reflns_number_gt 5217
_reflns_number_total 8642
_reflns_threshold_expression >2sigma(I)
_cod_data_source_file 1267-2808.cff
_cod_data_source_block shelxl
_cod_database_code 8102588

loop_
_symmetry_equiv_pos_as_xyz
'x, y, z'
'-x, -y, -z'

loop_
_atom_site_label
_atom_site_type_symbol
_atom_site_fract_x
_atom_site_fract_y
_atom_site_fract_z
_atom_site_U_iso_or_equiv
_atom_site_adp_type
_atom_site_occupancy
_atom_site_symmetry_multiplicity
_atom_site_calc_flag
_atom_site_refinement_flags
_atom_site_disorder_assembly
_atom_site_disorder_group
S1 S 0.75883(6) -0.09942(4) 0.87441(3) 0.02897(14) Uani 1 1 d . . .
S2 S 0.55864(6) 1.14480(4) 0.56164(3) 0.03312(16) Uani 1 1 d . . .
O1 O 1.03128(14) 0.37842(10) 0.96002(7) 0.0218(3) Uani 1 1 d . . .
O2 O 1.08026(15) 0.42502(10) 0.63371(7) 0.0244(3) Uani 1 1 d . . .
N1 N 1.28049(16) 0.34073(12) 0.82881(9) 0.0200(4) Uani 1 1 d . . .
N2 N 0.78798(16) 0.49550(11) 0.83381(8) 0.0164(3) Uani 1 1 d . . .
N3 N 1.05248(18) 0.56112(13) 0.89146(10) 0.0194(4) Uani 1 1 d . . .
H3 H 1.022(3) 0.5863(18) 0.9296(13) 0.045(7) Uiso 1 1 d . . .
C1 C 1.1352(2) 0.43036(14) 0.81304(11) 0.0180(4) Uani 1 1 d . . .
C2 C 1.0632(2) 0.45148(15) 0.89701(11) 0.0185(4) Uani 1 1 d . . .
C3 C 1.10617(19) 0.62056(14) 0.81292(11) 0.0181(4) Uani 1 1 d . . .
C4 C 1.16095(19) 0.54767(14) 0.76386(11) 0.0170(4) Uani 1 1 d . . .
C5 C 1.2288(2) 0.58894(15) 0.68503(11) 0.0223(4) Uani 1 1 d . . .
H5 H 1.2692 0.5402 0.6508 0.027 Uiso 1 1 calc R . .
C6 C 1.2375(2) 0.70226(15) 0.65616(12) 0.0257(5) Uani 1 1 d . . .
H6 H 1.2851 0.7305 0.6023 0.031 Uiso 1 1 calc R . .
C7 C 1.1772(2) 0.77408(15) 0.70540(12) 0.0271(5) Uani 1 1 d . . .
H7 H 1.1814 0.8517 0.6843 0.033 Uiso 1 1 calc R . .
C8 C 1.1104(2) 0.73434(15) 0.78534(12) 0.0236(4) Uani 1 1 d . . .
H8 H 1.0695 0.7831 0.8195 0.028 Uiso 1 1 calc R . .
C9 C 1.02979(19) 0.37872(13) 0.78068(10) 0.0160(4) Uani 1 1 d . . .
C10 C 1.1290(2) 0.25435(13) 0.78642(11) 0.0174(4) Uani 1 1 d . . .
H10 H 1.1921 0.2560 0.7320 0.021 Uiso 1 1 calc R . .
C11 C 1.2413(2) 0.23155(14) 0.84710(11) 0.0211(4) Uani 1 1 d . . .
H11 H 1.1900 0.2092 0.9045 0.025 Uiso 1 1 calc R . .
C12 C 1.4117(2) 0.33931(15) 0.76291(12) 0.0254(5) Uani 1 1 d . . .
H12A H 1.4674 0.3965 0.7581 0.031 Uiso 1 1 calc R . .
H12B H 1.3773 0.3539 0.7098 0.031 Uiso 1 1 calc R . .
C13 C 1.5117(2) 0.21775(16) 0.79177(13) 0.0331(5) Uani 1 1 d . . .
H13A H 1.5811 0.2130 0.8294 0.040 Uiso 1 1 calc R . .
H13B H 1.5750 0.1919 0.7449 0.040 Uiso 1 1 calc R . .
C14 C 1.3957(2) 0.14462(15) 0.83605(12) 0.0304(5) Uani 1 1 d . . .
H14A H 1.3892 0.0978 0.8028 0.036 Uiso 1 1 calc R . .
H14B H 1.4265 0.0932 0.8895 0.036 Uiso 1 1 calc R . .
C15 C 1.0409(2) 0.16449(14) 0.80578(11) 0.0185(4) Uani 1 1 d . . .
C16 C 1.0084(2) 0.13251(15) 0.74472(11) 0.0211(4) Uani 1 1 d . . .
H16 H 1.0447 0.1665 0.6896 0.025 Uiso 1 1 calc R . .
C17 C 0.9241(2) 0.05234(15) 0.76156(11) 0.0240(4) Uani 1 1 d . . .
H17 H 0.9042 0.0321 0.7183 0.029 Uiso 1 1 calc R . .
C18 C 0.8692(2) 0.00176(14) 0.84172(11) 0.0211(4) Uani 1 1 d . . .
C19 C 0.9023(2) 0.03270(14) 0.90333(11) 0.0228(5) Uani 1 1 d . . .
H19 H 0.8663 -0.0016 0.9584 0.027 Uiso 1 1 calc R . .
C20 C 0.9861(2) 0.11176(14) 0.88644(11) 0.0238(5) Uani 1 1 d . . .
H20 H 1.0071 0.1309 0.9299 0.029 Uiso 1 1 calc R . .
C21 C 0.7110(2) -0.10330(16) 0.78181(12) 0.0319(5) Uani 1 1 d . . .
H21A H 0.6639 -0.0255 0.7501 0.048 Uiso 1 1 calc R . .
H21B H 0.6381 -0.1506 0.7950 0.048 Uiso 1 1 calc R . .
H21C H 0.8050 -0.1360 0.7498 0.048 Uiso 1 1 calc R . .
C22 C 1.0013(2) 0.45093(14) 0.69372(11) 0.0176(4) Uani 1 1 d . . .
C23 C 0.86981(19) 0.38026(13) 0.83095(10) 0.0166(4) Uani 1 1 d . . .
H23A H 0.8093 0.3513 0.8061 0.020 Uiso 1 1 calc R . .
H23B H 0.8818 0.3293 0.8871 0.020 Uiso 1 1 calc R . .
C24 C 0.7430(2) 0.56661(14) 0.75366(10) 0.0191(4) Uani 1 1 d . . .
H24A H 0.7023 0.6472 0.7544 0.023 Uiso 1 1 calc R . .
H24B H 0.6590 0.5426 0.7427 0.023 Uiso 1 1 calc R . .
C25 C 0.8747(2) 0.55909(14) 0.68564(10) 0.0180(4) Uani 1 1 d . . .
C26 C 0.8920(2) 0.64707(14) 0.61932(11) 0.0208(4) Uani 1 1 d . . .
H26 H 0.9762 0.6301 0.5792 0.025 Uiso 1 1 calc R . .
C27 C 0.7987(2) 0.76554(15) 0.60047(11) 0.0215(4) Uani 1 1 d . . .
C28 C 0.6393(2) 0.79910(15) 0.62171(10) 0.0214(4) Uani 1 1 d . . .
H28 H 0.5834 0.7424 0.6460 0.026 Uiso 1 1 calc R . .
C29 C 0.5607(2) 0.91381(15) 0.60811(10) 0.0222(4) Uani 1 1 d . . .
H29 H 0.4519 0.9346 0.6221 0.027 Uiso 1 1 calc R . .
C30 C 0.6404(2) 0.99827(15) 0.57418(11) 0.0244(5) Uani 1 1 d . . .
C31 C 0.7992(2) 0.96544(16) 0.54897(12) 0.0314(5) Uani 1 1 d . . .
H31 H 0.8546 1.0222 0.5231 0.038 Uiso 1 1 calc R . .
C32 C 0.8753(2) 0.85218(15) 0.56125(11) 0.0295(5) Uani 1 1 d . . .
H32 H 0.9826 0.8319 0.5427 0.035 Uiso 1 1 calc R . .
C33 C 0.3571(2) 1.15362(16) 0.59469(12) 0.0347(6) Uani 1 1 d . . .
H33A H 0.3178 1.1233 0.5612 0.052 Uiso 1 1 calc R . .
H33B H 0.3004 1.2337 0.5889 0.052 Uiso 1 1 calc R . .
H33C H 0.3429 1.1087 0.6520 0.052 Uiso 1 1 calc R . .
C34 C 0.6488(2) 0.49078(14) 0.89444(11) 0.0217(4) Uani 1 1 d . . .
H34A H 0.6784 0.4314 0.9456 0.026 Uiso 1 1 calc R . .
H34B H 0.5753 0.4675 0.8739 0.026 Uiso 1 1 calc R . .
C35 C 0.56908(19) 0.60243(14) 0.91302(11) 0.0187(4) Uani 1 1 d . . .
C36 C 0.4365(2) 0.67433(15) 0.87930(12) 0.0257(5) Uani 1 1 d . . .
H36 H 0.3980 0.6548 0.8414 0.031 Uiso 1 1 calc R . .
C37 C 0.3601(2) 0.77392(16) 0.90030(13) 0.0332(5) Uani 1 1 d . . .
H37 H 0.2700 0.8224 0.8766 0.040 Uiso 1 1 calc R . .
C38 C 0.4147(2) 0.80298(16) 0.95585(13) 0.0329(5) Uani 1 1 d . . .
H38 H 0.3621 0.8711 0.9705 0.040 Uiso 1 1 calc R . .
C39 C 0.5461(2) 0.73249(16) 0.98981(12) 0.0296(5) Uani 1 1 d . . .
H39 H 0.5838 0.7517 1.0282 0.035 Uiso 1 1 calc R . .
C40 C 0.6223(2) 0.63397(15) 0.96775(11) 0.0237(5) Uani 1 1 d . . .
H40 H 0.7136 0.5866 0.9907 0.028 Uiso 1 1 calc R . .
C41 C 0.7439(13) 0.4616(6) 0.5401(8) 0.0379(14) Uani 0.507(9) 1 d PD A 1
H41A H 0.7357 0.4486 0.4889 0.046 Uiso 0.507(9) 1 calc PR A 1
H41B H 0.8380 0.4885 0.5313 0.046 Uiso 0.507(9) 1 calc PR A 1
Cl1 Cl 0.5841(4) 0.5669(3) 0.5617(2) 0.0338(7) Uani 0.507(9) 1 d PD A 1
Cl2 Cl 0.7616(3) 0.33481(19) 0.6167(3) 0.0556(11) Uani 0.507(9) 1 d PD A 1
C41' C 0.7703(13) 0.4653(6) 0.5375(9) 0.0379(14) Uani 0.493(9) 1 d PD A 2
H41C H 0.8055 0.4866 0.4782 0.046 Uiso 0.493(9) 1 calc PR A 2
H41D H 0.8469 0.4737 0.5654 0.046 Uiso 0.493(9) 1 calc PR A 2
Cl1' Cl 0.5932(6) 0.5572(4) 0.5568(3) 0.0896(17) Uani 0.493(9) 1 d PD A 2
Cl2' Cl 0.7617(3) 0.32527(15) 0.5702(4) 0.0621(11) Uani 0.493(9) 1 d PD A 2

loop_
_atom_site_aniso_label
_atom_site_aniso_U_11
_atom_site_aniso_U_22
_atom_site_aniso_U_33
_atom_site_aniso_U_23
_atom_site_aniso_U_13
_atom_site_aniso_U_12
S1 0.0262(3) 0.0275(3) 0.0352(3) -0.0102(2) 0.0015(2) -0.0121(2)
S2 0.0329(3) 0.0196(3) 0.0403(3) -0.0043(2) -0.0019(2) -0.0043(2)
O1 0.0255(7) 0.0217(7) 0.0161(7) -0.0037(5) -0.0005(6) -0.0065(5)
O2 0.0273(8) 0.0224(7) 0.0186(7) -0.0060(6) 0.0021(6) -0.0031(6)
N1 0.0150(8) 0.0173(8) 0.0258(9) -0.0076(7) -0.0001(7) -0.0017(6)
N2 0.0141(8) 0.0150(7) 0.0141(8) -0.0008(6) 0.0015(6) -0.0016(6)
N3 0.0191(9) 0.0203(8) 0.0190(9) -0.0087(7) 0.0001(7) -0.0038(6)
C1 0.0146(9) 0.0178(9) 0.0205(10) -0.0069(8) -0.0017(8) -0.0017(7)
C2 0.0136(9) 0.0208(9) 0.0208(10) -0.0087(8) -0.0018(8) -0.0015(7)
C3 0.0116(9) 0.0196(9) 0.0217(10) -0.0048(8) -0.0038(7) -0.0022(7)
C4 0.0120(9) 0.0174(9) 0.0211(10) -0.0048(8) -0.0016(7) -0.0043(7)
C5 0.0174(10) 0.0244(10) 0.0249(11) -0.0085(8) 0.0005(8) -0.0057(8)
C6 0.0190(10) 0.0278(11) 0.0266(11) -0.0015(9) -0.0004(8) -0.0099(8)
C7 0.0216(11) 0.0177(10) 0.0375(13) -0.0010(9) -0.0031(9) -0.0070(8)
C8 0.0157(10) 0.0208(10) 0.0340(12) -0.0098(9) -0.0050(9) -0.0012(8)
C9 0.0144(9) 0.0153(9) 0.0173(10) -0.0054(7) -0.0002(7) -0.0029(7)
C10 0.0178(10) 0.0166(9) 0.0173(10) -0.0071(7) -0.0007(7) -0.0025(7)
C11 0.0192(10) 0.0173(9) 0.0254(11) -0.0074(8) -0.0052(8) 0.0001(7)
C12 0.0152(10) 0.0288(11) 0.0315(11) -0.0126(9) 0.0024(8) -0.0040(8)
C13 0.0210(11) 0.0324(12) 0.0404(13) -0.0143(10) -0.0015(9) 0.0032(9)
C14 0.0238(11) 0.0248(11) 0.0386(13) -0.0103(9) -0.0083(9) 0.0035(9)
C15 0.0195(10) 0.0135(9) 0.0195(10) -0.0034(8) -0.0034(8) -0.0010(7)
C16 0.0202(10) 0.0225(10) 0.0186(10) -0.0072(8) 0.0010(8) -0.0039(8)
C17 0.0219(11) 0.0274(10) 0.0256(11) -0.0128(9) -0.0007(8) -0.0062(8)
C18 0.0168(10) 0.0157(9) 0.0287(11) -0.0065(8) -0.0033(8) -0.0009(7)
C19 0.0268(11) 0.0181(9) 0.0193(10) -0.0003(8) -0.0042(8) -0.0047(8)
C20 0.0301(11) 0.0208(10) 0.0201(11) -0.0049(8) -0.0056(9) -0.0052(8)
C21 0.0247(11) 0.0344(12) 0.0429(13) -0.0167(10) -0.0022(10) -0.0119(9)
C22 0.0160(9) 0.0190(9) 0.0190(10) -0.0061(8) -0.0004(7) -0.0065(7)
C23 0.0167(9) 0.0146(9) 0.0163(10) -0.0032(7) -0.0006(7) -0.0034(7)
C24 0.0154(9) 0.0187(9) 0.0187(10) -0.0027(8) -0.0005(8) -0.0025(7)
C25 0.0171(9) 0.0199(9) 0.0162(10) -0.0045(8) -0.0013(7) -0.0052(7)
C26 0.0176(10) 0.0224(10) 0.0182(10) -0.0025(8) -0.0012(8) -0.0039(8)
C27 0.0193(10) 0.0212(10) 0.0192(10) -0.0016(8) -0.0022(8) -0.0035(8)
C28 0.0210(10) 0.0212(10) 0.0182(10) 0.0003(8) -0.0026(8) -0.0066(8)
C29 0.0191(10) 0.0257(10) 0.0189(10) -0.0040(8) -0.0015(8) -0.0050(8)
C30 0.0254(11) 0.0202(10) 0.0214(11) 0.0006(8) -0.0044(8) -0.0035(8)
C31 0.0242(11) 0.0241(11) 0.0375(13) 0.0031(9) -0.0013(9) -0.0096(9)
C32 0.0196(11) 0.0265(11) 0.0294(12) 0.0037(9) 0.0024(9) -0.0045(8)
C33 0.0356(13) 0.0283(11) 0.0285(12) -0.0089(9) 0.0055(9) 0.0022(9)
C34 0.0198(10) 0.0201(9) 0.0214(10) -0.0042(8) 0.0045(8) -0.0067(8)
C35 0.0143(9) 0.0204(9) 0.0188(10) -0.0050(8) 0.0051(7) -0.0064(7)
C36 0.0182(10) 0.0295(11) 0.0304(12) -0.0116(9) -0.0032(9) -0.0042(8)
C37 0.0198(11) 0.0290(11) 0.0445(14) -0.0106(10) -0.0043(10) 0.0026(9)
C38 0.0323(13) 0.0267(11) 0.0391(13) -0.0148(10) 0.0062(10) -0.0082(9)
C39 0.0337(12) 0.0323(11) 0.0287(12) -0.0130(9) 0.0048(9) -0.0183(10)
C40 0.0189(10) 0.0273(11) 0.0224(11) -0.0034(9) 0.0007(8) -0.0089(8)
C41 0.025(3) 0.0407(14) 0.0398(15) -0.0113(11) 0.0121(18) -0.0077(15)
Cl1 0.0200(11) 0.0257(10) 0.0591(15) -0.0228(9) -0.0054(9) 0.0011(8)
Cl2 0.0627(10) 0.0311(8) 0.064(2) 0.0088(10) -0.0221(11) -0.0157(7)
C41' 0.025(3) 0.0407(14) 0.0398(15) -0.0113(11) 0.0121(18) -0.0077(15)
Cl1' 0.049(2) 0.071(2) 0.160(4) -0.070(2) -0.010(2) 0.0061(15)
Cl2' 0.0706(11) 0.0341(8) 0.071(3) -0.0109(9) 0.0050(12) -0.0132(7)

loop_
_atom_type_symbol
_atom_type_description
_atom_type_scat_dispersion_real
_atom_type_scat_dispersion_imag
_atom_type_scat_source
C C 0.0033 0.0016 'International Tables Vol C Tables 4.2.6.8 and 6.1.1.4'
H H 0.0000 0.0000 'International Tables Vol C Tables 4.2.6.8 and 6.1.1.4'
N N 0.0061 0.0033 'International Tables Vol C Tables 4.2.6.8 and 6.1.1.4'
O O 0.0106 0.0060 'International Tables Vol C Tables 4.2.6.8 and 6.1.1.4'
S S 0.1246 0.1234 'International Tables Vol C Tables 4.2.6.8 and 6.1.1.4'
Cl Cl 0.1484 0.1585 'International Tables Vol C Tables 4.2.6.8 and 6.1.1.4'

loop_
_geom_angle_atom_site_label_1
_geom_angle_atom_site_label_2
_geom_angle_atom_site_label_3
_geom_angle
_geom_angle_site_symmetry_1
_geom_angle_site_symmetry_3
_geom_angle_publ_flag
C18 S1 C21 104.23(9) . . ?
C30 S2 C33 103.34(9) . . ?
C11 N1 C1 105.77(14) . . ?
C11 N1 C12 105.49(14) . . ?
C1 N1 C12 118.93(13) . . ?
C23 N2 C24 110.15(14) . . ?
C23 N2 C34 108.93(13) . . ?
C24 N2 C34 109.61(13) . . ?
C2 N3 C3 111.48(16) . . ?
C2 N3 H3 122.8(16) . . ?
C3 N3 H3 125.7(16) . . ?
N1 C1 C4 113.11(14) . . ?
N1 C1 C2 105.05(14) . . ?
C4 C1 C2 100.64(14) . . ?
N1 C1 C9 106.64(13) . . ?
C4 C1 C9 118.70(14) . . ?
C2 C1 C9 111.91(14) . . ?
O1 C2 N3 125.22(17) . . ?
O1 C2 C1 125.70(16) . . ?
N3 C2 C1 108.89(15) . . ?
C8 C3 C4 122.92(16) . . ?
C8 C3 N3 127.03(18) . . ?
C4 C3 N3 110.03(16) . . ?
C5 C4 C3 118.70(16) . . ?
C5 C4 C1 132.38(16) . . ?
C3 C4 C1 108.90(15) . . ?
C4 C5 C6 119.63(18) . . ?
C4 C5 H5 120.2 . . ?
C6 C5 H5 120.2 . . ?
C7 C6 C5 120.46(17) . . ?
C7 C6 H6 119.8 . . ?
C5 C6 H6 119.8 . . ?
C6 C7 C8 121.10(17) . . ?
C6 C7 H7 119.5 . . ?
C8 C7 H7 119.5 . . ?
C3 C8 C7 117.14(18) . . ?
C3 C8 H8 121.4 . . ?
C7 C8 H8 121.4 . . ?
C22 C9 C23 106.37(14) . . ?
C22 C9 C10 113.30(14) . . ?
C23 C9 C10 111.60(13) . . ?
C22 C9 C1 109.03(14) . . ?
C23 C9 C1 113.78(14) . . ?
C10 C9 C1 102.91(13) . . ?
C15 C10 C11 115.10(14) . . ?
C15 C10 C9 116.25(14) . . ?
C11 C10 C9 103.87(14) . . ?
C15 C10 H10 107.0 . . ?
C11 C10 H10 107.0 . . ?
C9 C10 H10 107.0 . . ?
N1 C11 C14 105.18(15) . . ?
N1 C11 C10 104.86(13) . . ?
C14 C11 C10 115.21(16) . . ?
N1 C11 H11 110.4 . . ?
C14 C11 H11 110.4 . . ?
C10 C11 H11 110.4 . . ?
N1 C12 C13 102.03(14) . . ?
N1 C12 H12A 111.4 . . ?
C13 C12 H12A 111.4 . . ?
N1 C12 H12B 111.4 . . ?
C13 C12 H12B 111.4 . . ?
H12A C12 H12B 109.2 . . ?
C12 C13 C14 104.73(15) . . ?
C12 C13 H13A 110.8 . . ?
C14 C13 H13A 110.8 . . ?
C12 C13 H13B 110.8 . . ?
C14 C13 H13B 110.8 . . ?
H13A C13 H13B 108.9 . . ?
C11 C14 C13 104.74(14) . . ?
C11 C14 H14A 110.8 . . ?
C13 C14 H14A 110.8 . . ?
C11 C14 H14B 110.8 . . ?
C13 C14 H14B 110.8 . . ?
H14A C14 H14B 108.9 . . ?
C16 C15 C20 117.18(17) . . ?
C16 C15 C10 121.56(16) . . ?
C20 C15 C10 121.25(17) . . ?
C15 C16 C17 122.11(17) . . ?
C15 C16 H16 118.9 . . ?
C17 C16 H16 118.9 . . ?
C18 C17 C16 120.04(19) . . ?
C18 C17 H17 120.0 . . ?
C16 C17 H17 120.0 . . ?
C19 C18 C17 118.21(18) . . ?
C19 C18 S1 115.41(14) . . ?
C17 C18 S1 126.38(16) . . ?
C20 C19 C18 121.58(17) . . ?
C20 C19 H19 119.2 . . ?
C18 C19 H19 119.2 . . ?
C19 C20 C15 120.88(19) . . ?
C19 C20 H20 119.6 . . ?
C15 C20 H20 119.6 . . ?
S1 C21 H21A 109.5 . . ?
S1 C21 H21B 109.5 . . ?
H21A C21 H21B 109.5 . . ?
S1 C21 H21C 109.5 . . ?
H21A C21 H21C 109.5 . . ?
H21B C21 H21C 109.5 . . ?
O2 C22 C25 121.46(15) . . ?
O2 C22 C9 122.52(15) . . ?
C25 C22 C9 115.97(15) . . ?
N2 C23 C9 110.48(13) . . ?
N2 C23 H23A 109.6 . . ?
C9 C23 H23A 109.6 . . ?
N2 C23 H23B 109.6 . . ?
C9 C23 H23B 109.6 . . ?
H23A C23 H23B 108.1 . . ?
N2 C24 C25 112.97(14) . . ?
N2 C24 H24A 109.0 . . ?
C25 C24 H24A 109.0 . . ?
N2 C24 H24B 109.0 . . ?
C25 C24 H24B 109.0 . . ?
H24A C24 H24B 107.8 . . ?
C26 C25 C22 116.76(15) . . ?
C26 C25 C24 123.77(15) . . ?
C22 C25 C24 119.31(14) . . ?
C25 C26 C27 128.74(17) . . ?
C25 C26 H26 115.6 . . ?
C27 C26 H26 115.6 . . ?
C28 C27 C32 117.37(16) . . ?
C28 C27 C26 124.77(17) . . ?
C32 C27 C26 117.80(17) . . ?
C29 C28 C27 121.33(18) . . ?
C29 C28 H28 119.3 . . ?
C27 C28 H28 119.3 . . ?
C28 C29 C30 120.38(18) . . ?
C28 C29 H29 119.8 . . ?
C30 C29 H29 119.8 . . ?
C29 C30 C31 118.49(17) . . ?
C29 C30 S2 125.10(15) . . ?
C31 C30 S2 116.40(15) . . ?
C32 C31 C30 120.63(18) . . ?
C32 C31 H31 119.7 . . ?
C30 C31 H31 119.7 . . ?
C31 C32 C27 121.57(18) . . ?
C31 C32 H32 119.2 . . ?
C27 C32 H32 119.2 . . ?
S2 C33 H33A 109.5 . . ?
S2 C33 H33B 109.5 . . ?
H33A C33 H33B 109.5 . . ?
S2 C33 H33C 109.5 . . ?
H33A C33 H33C 109.5 . . ?
H33B C33 H33C 109.5 . . ?
N2 C34 C35 113.63(14) . . ?
N2 C34 H34A 108.8 . . ?
C35 C34 H34A 108.8 . . ?
N2 C34 H34B 108.8 . . ?
C35 C34 H34B 108.8 . . ?
H34A C34 H34B 107.7 . . ?
C40 C35 C36 117.97(17) . . ?
C40 C35 C34 120.33(16) . . ?
C36 C35 C34 121.63(18) . . ?
C37 C36 C35 120.9(2) . . ?
C37 C36 H36 119.6 . . ?
C35 C36 H36 119.6 . . ?
C36 C37 C38 120.05(19) . . ?
C36 C37 H37 120.0 . . ?
C38 C37 H37 120.0 . . ?
C39 C38 C37 119.73(19) . . ?
C39 C38 H38 120.1 . . ?
C37 C38 H38 120.1 . . ?
C40 C39 C38 119.7(2) . . ?
C40 C39 H39 120.1 . . ?
C38 C39 H39 120.1 . . ?
C39 C40 C35 121.65(18) . . ?
C39 C40 H40 119.2 . . ?
C35 C40 H40 119.2 . . ?
Cl2 C41 Cl1 112.5(6) . . ?
Cl2 C41 H41A 109.1 . . ?
Cl1 C41 H41A 109.1 . . ?
Cl2 C41 H41B 109.1 . . ?
Cl1 C41 H41B 109.1 . . ?
H41A C41 H41B 107.8 . . ?
Cl2' C41' Cl1' 112.0(6) . . ?
Cl2' C41' H41C 109.2 . . ?
Cl1' C41' H41C 109.2 . . ?
Cl2' C41' H41D 109.2 . . ?
Cl1' C41' H41D 109.2 . . ?
H41C C41' H41D 107.9 . . ?

loop_
_geom_bond_atom_site_label_1
_geom_bond_atom_site_label_2
_geom_bond_distance
_geom_bond_site_symmetry_2
_geom_bond_publ_flag
S1 C18 1.7614(19) . ?
S1 C21 1.794(2) . ?
S2 C30 1.7536(19) . ?
S2 C33 1.795(2) . ?
O1 C2 1.2325(19) . ?
O2 C22 1.225(2) . ?
N1 C11 1.469(2) . ?
N1 C1 1.476(2) . ?
N1 C12 1.478(2) . ?
N2 C23 1.451(2) . ?
N2 C24 1.463(2) . ?
N2 C34 1.476(2) . ?
N3 C2 1.352(2) . ?
N3 C3 1.398(2) . ?
N3 H3 0.80(2) . ?
C1 C4 1.525(2) . ?
C1 C2 1.555(2) . ?
C1 C9 1.610(3) . ?
C3 C8 1.386(2) . ?
C3 C4 1.391(2) . ?
C4 C5 1.385(2) . ?
C5 C6 1.392(2) . ?
C5 H5 0.9500 . ?
C6 C7 1.385(3) . ?
C6 H6 0.9500 . ?
C7 C8 1.393(2) . ?
C7 H7 0.9500 . ?
C8 H8 0.9500 . ?
C9 C22 1.527(2) . ?
C9 C23 1.538(2) . ?
C9 C10 1.557(2) . ?
C10 C15 1.515(2) . ?
C10 C11 1.539(3) . ?
C10 H10 1.0000 . ?
C11 C14 1.531(2) . ?
C11 H11 1.0000 . ?
C12 C13 1.524(2) . ?
C12 H12A 0.9900 . ?
C12 H12B 0.9900 . ?
C13 C14 1.545(3) . ?
C13 H13A 0.9900 . ?
C13 H13B 0.9900 . ?
C14 H14A 0.9900 . ?
C14 H14B 0.9900 . ?
C15 C16 1.386(3) . ?
C15 C20 1.404(2) . ?
C16 C17 1.390(3) . ?
C16 H16 0.9500 . ?
C17 C18 1.390(2) . ?
C17 H17 0.9500 . ?
C18 C19 1.389(3) . ?
C19 C20 1.375(3) . ?
C19 H19 0.9500 . ?
C20 H20 0.9500 . ?
C21 H21A 0.9800 . ?
C21 H21B 0.9800 . ?
C21 H21C 0.9800 . ?
C22 C25 1.498(2) . ?
C23 H23A 0.9900 . ?
C23 H23B 0.9900 . ?
C24 C25 1.507(2) . ?
C24 H24A 0.9900 . ?
C24 H24B 0.9900 . ?
C25 C26 1.342(2) . ?
C26 C27 1.462(2) . ?
C26 H26 0.9500 . ?
C27 C28 1.396(2) . ?
C27 C32 1.401(2) . ?
C28 C29 1.389(2) . ?
C28 H28 0.9500 . ?
C29 C30 1.390(3) . ?
C29 H29 0.9500 . ?
C30 C31 1.401(3) . ?
C31 C32 1.370(2) . ?
C31 H31 0.9500 . ?
C32 H32 0.9500 . ?
C33 H33A 0.9800 . ?
C33 H33B 0.9800 . ?
C33 H33C 0.9800 . ?
C34 C35 1.504(2) . ?
C34 H34A 0.9900 . ?
C34 H34B 0.9900 . ?
C35 C40 1.385(3) . ?
C35 C36 1.392(2) . ?
C36 C37 1.384(3) . ?
C36 H36 0.9500 . ?
C37 C38 1.385(3) . ?
C37 H37 0.9500 . ?
C38 C39 1.381(3) . ?
C38 H38 0.9500 . ?
C39 C40 1.381(3) . ?
C39 H39 0.9500 . ?
C40 H40 0.9500 . ?
C41 Cl2 1.717(8) . ?
C41 Cl1 1.732(7) . ?
C41 H41A 0.9900 . ?
C41 H41B 0.9900 . ?
C41' Cl2' 1.715(9) . ?
C41' Cl1' 1.731(8) . ?
C41' H41C 0.9900 . ?
C41' H41D 0.9900 . ?

loop_
_geom_hbond_atom_site_label_D
_geom_hbond_atom_site_label_H
_geom_hbond_atom_site_label_A
_geom_hbond_distance_DH
_geom_hbond_distance_HA
_geom_hbond_distance_DA
_geom_hbond_angle_DHA
_geom_hbond_site_symmetry_A
N3 H3 O1 0.80(2) 2.06(2) 2.849(2) 169(2) 2_767

loop_
_geom_torsion_atom_site_label_1
_geom_torsion_atom_site_label_2
_geom_torsion_atom_site_label_3
_geom_torsion_atom_site_label_4
_geom_torsion
_geom_torsion_site_symmetry_1
_geom_torsion_site_symmetry_2
_geom_torsion_site_symmetry_3
_geom_torsion_site_symmetry_4
_geom_torsion_publ_flag
C11 N1 C1 C4 -158.99(15) . . . . ?
C12 N1 C1 C4 -40.7(2) . . . . ?
C11 N1 C1 C2 92.20(16) . . . . ?
C12 N1 C1 C2 -149.56(16) . . . . ?
C11 N1 C1 C9 -26.73(17) . . . . ?
C12 N1 C1 C9 91.51(18) . . . . ?
C3 N3 C2 O1 176.22(17) . . . . ?
C3 N3 C2 C1 1.0(2) . . . . ?
N1 C1 C2 O1 -57.0(2) . . . . ?
C4 C1 C2 O1 -174.65(17) . . . . ?
C9 C1 C2 O1 58.3(2) . . . . ?
N1 C1 C2 N3 118.18(15) . . . . ?
C4 C1 C2 N3 0.53(18) . . . . ?
C9 C1 C2 N3 -126.49(15) . . . . ?
C2 N3 C3 C8 179.18(17) . . . . ?
C2 N3 C3 C4 -2.3(2) . . . . ?
C8 C3 C4 C5 2.9(3) . . . . ?
N3 C3 C4 C5 -175.72(16) . . . . ?
C8 C3 C4 C1 -178.81(16) . . . . ?
N3 C3 C4 C1 2.6(2) . . . . ?
N1 C1 C4 C5 64.6(3) . . . . ?
C2 C1 C4 C5 176.16(19) . . . . ?
C9 C1 C4 C5 -61.5(2) . . . . ?
N1 C1 C4 C3 -113.43(17) . . . . ?
C2 C1 C4 C3 -1.87(18) . . . . ?
C9 C1 C4 C3 120.51(17) . . . . ?
C3 C4 C5 C6 -1.5(3) . . . . ?
C1 C4 C5 C6 -179.34(18) . . . . ?
C4 C5 C6 C7 -0.8(3) . . . . ?
C5 C6 C7 C8 1.8(3) . . . . ?
C4 C3 C8 C7 -1.9(3) . . . . ?
N3 C3 C8 C7 176.45(17) . . . . ?
C6 C7 C8 C3 -0.5(3) . . . . ?
N1 C1 C9 C22 -117.31(14) . . . . ?
C4 C1 C9 C22 11.79(19) . . . . ?
C2 C1 C9 C22 128.34(14) . . . . ?
N1 C1 C9 C23 124.16(14) . . . . ?
C4 C1 C9 C23 -106.75(17) . . . . ?
C2 C1 C9 C23 9.81(18) . . . . ?
N1 C1 C9 C10 3.24(16) . . . . ?
C4 C1 C9 C10 132.34(15) . . . . ?
C2 C1 C9 C10 -111.11(14) . . . . ?
C22 C9 C10 C15 -94.84(18) . . . . ?
C23 C9 C10 C15 25.2(2) . . . . ?
C1 C9 C10 C15 147.58(15) . . . . ?
C22 C9 C10 C11 137.64(15) . . . . ?
C23 C9 C10 C11 -102.33(17) . . . . ?
C1 C9 C10 C11 20.06(16) . . . . ?
C1 N1 C11 C14 162.22(14) . . . . ?
C12 N1 C11 C14 35.36(18) . . . . ?
C1 N1 C11 C10 40.31(17) . . . . ?
C12 N1 C11 C10 -86.55(15) . . . . ?
C15 C10 C11 N1 -165.67(14) . . . . ?
C9 C10 C11 N1 -37.45(16) . . . . ?
C15 C10 C11 C14 79.21(19) . . . . ?
C9 C10 C11 C14 -152.56(15) . . . . ?
C11 N1 C12 C13 -43.17(19) . . . . ?
C1 N1 C12 C13 -161.56(16) . . . . ?
N1 C12 C13 C14 33.7(2) . . . . ?
N1 C11 C14 C13 -13.1(2) . . . . ?
C10 C11 C14 C13 101.88(19) . . . . ?
C12 C13 C14 C11 -12.8(2) . . . . ?
C11 C10 C15 C16 -142.99(16) . . . . ?
C9 C10 C15 C16 95.26(19) . . . . ?
C11 C10 C15 C20 38.3(2) . . . . ?
C9 C10 C15 C20 -83.4(2) . . . . ?
C20 C15 C16 C17 0.4(3) . . . . ?
C10 C15 C16 C17 -178.28(16) . . . . ?
C15 C16 C17 C18 0.2(3) . . . . ?
C16 C17 C18 C19 -0.7(3) . . . . ?
C16 C17 C18 S1 179.07(14) . . . . ?
C21 S1 C18 C19 171.16(13) . . . . ?
C21 S1 C18 C17 -8.63(18) . . . . ?
C17 C18 C19 C20 0.5(3) . . . . ?
S1 C18 C19 C20 -179.30(14) . . . . ?
C18 C19 C20 C15 0.2(3) . . . . ?
C16 C15 C20 C19 -0.7(3) . . . . ?
C10 C15 C20 C19 178.08(16) . . . . ?
C23 C9 C22 O2 -141.27(17) . . . . ?
C10 C9 C22 O2 -18.3(2) . . . . ?
C1 C9 C22 O2 95.6(2) . . . . ?
C23 C9 C22 C25 41.4(2) . . . . ?
C10 C9 C22 C25 164.38(15) . . . . ?
C1 C9 C22 C25 -81.68(18) . . . . ?
C24 N2 C23 C9 70.18(19) . . . . ?
C34 N2 C23 C9 -169.57(15) . . . . ?
C22 C9 C23 N2 -63.82(19) . . . . ?
C10 C9 C23 N2 172.15(14) . . . . ?
C1 C9 C23 N2 56.24(18) . . . . ?
C23 N2 C24 C25 -49.9(2) . . . . ?
C34 N2 C24 C25 -169.72(15) . . . . ?
O2 C22 C25 C26 -28.8(3) . . . . ?
C9 C22 C25 C26 148.54(17) . . . . ?
O2 C22 C25 C24 155.55(18) . . . . ?
C9 C22 C25 C24 -27.1(2) . . . . ?
N2 C24 C25 C26 -145.75(18) . . . . ?
N2 C24 C25 C22 29.6(2) . . . . ?
C22 C25 C26 C27 -171.58(19) . . . . ?
C24 C25 C26 C27 3.8(3) . . . . ?
C25 C26 C27 C28 -35.3(3) . . . . ?
C25 C26 C27 C32 141.9(2) . . . . ?
C32 C27 C28 C29 -3.1(3) . . . . ?
C26 C27 C28 C29 174.15(18) . . . . ?
C27 C28 C29 C30 -1.3(3) . . . . ?
C28 C29 C30 C31 4.4(3) . . . . ?
C28 C29 C30 S2 -174.37(15) . . . . ?
C33 S2 C30 C29 -4.3(2) . . . . ?
C33 S2 C30 C31 176.94(16) . . . . ?
C29 C30 C31 C32 -3.2(3) . . . . ?
S2 C30 C31 C32 175.68(16) . . . . ?
C30 C31 C32 C27 -1.2(3) . . . . ?
C28 C27 C32 C31 4.3(3) . . . . ?
C26 C27 C32 C31 -173.11(19) . . . . ?
C23 N2 C34 C35 170.27(15) . . . . ?
C24 N2 C34 C35 -69.2(2) . . . . ?
N2 C34 C35 C40 -81.5(2) . . . . ?
N2 C34 C35 C36 101.6(2) . . . . ?
C40 C35 C36 C37 -0.3(3) . . . . ?
C34 C35 C36 C37 176.66(17) . . . . ?
C35 C36 C37 C38 -0.3(3) . . . . ?
C36 C37 C38 C39 0.3(3) . . . . ?
C37 C38 C39 C40 0.4(3) . . . . ?
C38 C39 C40 C35 -1.1(3) . . . . ?
C36 C35 C40 C39 1.0(3) . . . . ?
C34 C35 C40 C39 -175.99(16) . . . . ?
